data_1551208
loop_
_publ_author_name
'Hashimoto, Hikaru'
'Inagaki, Yusuke'
'Momma, Hiroyuki'
'Kwon, Eunsang'
'Yamaguchi, Kentaro'
'Setaka, Wataru'

_publ_section_title
;
 Polarized fluorescence of a crystal having uniaxially oriented molecules
 by a carbazole-diyl-bridged macrocage
;
_journal_issue 26
_journal_name_full CrystEngComm
_journal_page_first 3910
_journal_paper_doi 10.1039/C9CE00706G
_journal_volume 21
_journal_year 2019
_chemical_compound_source no
_chemical_formula_moiety 'C19 H27 N Si2'
_chemical_formula_sum 'C19 H27 N Si2'
_chemical_formula_weight 325.59
_chemical_melting_point 390
_chemical_name_common TMS2MeCarba
_chemical_name_systematic TMS2MeCarba
_space_group_crystal_system monoclinic
_space_group_IT_number 14
_space_group_name_Hall '-P 2yn'
_space_group_name_H-M_alt 'P 1 21/n 1'
_symmetry_space_group_name_Hall '-P 2yn'
_symmetry_space_group_name_H-M 'P 1 21/n 1'
_atom_sites_solution_hydrogens geom
_audit_block_doi 10.5517/ccdc.csd.cc1z8mzv
_audit_creation_method SHELXL-2013
_audit_update_record
;
2018-02-24 deposited with the CCDC.    2019-06-04 downloaded from the CCDC.
;
_cell_angle_alpha 90
_cell_angle_beta 96.345(11)
_cell_angle_gamma 90
_cell_formula_units_Z 4
_cell_length_a 15.104(7)
_cell_length_b 6.317(4)
_cell_length_c 20.8662(10)
_cell_measurement_reflns_used 5792
_cell_measurement_temperature 100(2)
_cell_measurement_theta_max 27.5
_cell_measurement_theta_min 3.4
_cell_volume 1978.7(16)
_computing_cell_refinement 'RIGAKU Crystalclear'
_computing_data_collection 'RIGAKU Crystalclear'
_computing_data_reduction 'RIGAKU Crystalclear'
_computing_molecular_graphics 'Ortep-3 for Windows (Farrugia, 1997)'
_computing_publication_material 'WinGX (Farrugia, 1999)'
_computing_structure_refinement 'SHELXL-2013 (Sheldrick, 2013)'
_computing_structure_solution 'SHELXS-2013 (Sheldrick, 2013)'
_diffrn_ambient_temperature 100(2)
_diffrn_detector_area_resol_mean 5.8140
_diffrn_measured_fraction_theta_full 0.995
_diffrn_measured_fraction_theta_max 0.989
_diffrn_measurement_device_type 'RIGAKU PILT'
_diffrn_measurement_method 'profile data from \w-scans'
_diffrn_radiation_type MoK\a
_diffrn_radiation_wavelength 0.71073
_diffrn_reflns_av_R_equivalents 0.0974
_diffrn_reflns_av_unetI/netI 0.0900
_diffrn_reflns_Laue_measured_fraction_full 0.995
_diffrn_reflns_Laue_measured_fraction_max 0.989
_diffrn_reflns_limit_h_max 19
_diffrn_reflns_limit_h_min -19
_diffrn_reflns_limit_k_max 8
_diffrn_reflns_limit_k_min -5
_diffrn_reflns_limit_l_max 27
_diffrn_reflns_limit_l_min -27
_diffrn_reflns_number 18281
_diffrn_reflns_point_group_measured_fraction_full 0.995
_diffrn_reflns_point_group_measured_fraction_max 0.989
_diffrn_reflns_theta_full 25.000
_diffrn_reflns_theta_max 27.516
_diffrn_reflns_theta_min 3.105
_diffrn_source 'Rotating Anode'
_exptl_absorpt_coefficient_mu 0.177
_exptl_absorpt_correction_T_max 1.000
_exptl_absorpt_correction_T_min 0.715
_exptl_absorpt_correction_type multi-scan
_exptl_absorpt_process_details 'Clystalclear (RIGAKU)'
_exptl_crystal_colour Colorless
_exptl_crystal_density_diffrn 1.093
_exptl_crystal_description Prism
_exptl_crystal_F_000 704
_exptl_crystal_preparation Luminescent
_exptl_crystal_recrystallization_method 'Re-crystallisation from solvent: ethanol'
_exptl_crystal_size_max 0.270
_exptl_crystal_size_mid 0.220
_exptl_crystal_size_min 0.190
_refine_diff_density_max 0.263
_refine_diff_density_min -0.322
_refine_diff_density_rms 0.061
_refine_ls_extinction_method none
_refine_ls_goodness_of_fit_ref 0.889
_refine_ls_hydrogen_treatment constr
_refine_ls_matrix_type full
_refine_ls_number_parameters 199
_refine_ls_number_reflns 4510
_refine_ls_number_restraints 0
_refine_ls_restrained_S_all 0.889
_refine_ls_R_factor_all 0.0605
_refine_ls_R_factor_gt 0.0487
_refine_ls_shift/su_max 0.000
_refine_ls_shift/su_mean 0.000
_refine_ls_structure_factor_coef Fsqd
_refine_ls_weighting_details 'w=1/[\s^2^(Fo^2^)+(0.0517P)^2^] where P=(Fo^2^+2Fc^2^)/3'
_refine_ls_weighting_scheme calc
_refine_ls_wR_factor_gt 0.1114
_refine_ls_wR_factor_ref 0.1140
_reflns_Friedel_coverage 0.000
_reflns_number_gt 2953
_reflns_number_total 4510
_reflns_threshold_expression 'I > 2\s(I)'
_cod_data_source_file c9ce00706g2.cif
_cod_data_source_block shelx_CCDC1
_cod_depositor_comments
;
The following automatic conversions were performed:

'_exptl_absorpt_correction_type' value 'Multi-scan' changed to
'multi-scan' according to
/home/data/users/saulius/crontab/automatic-downloads/rss-feeds/RSC/lib/dictionaries/cif_core.dic
dictionary named 'cif_core.dic' version 2.4.2 from 2011-04-26.

Automatic conversion script
Id: cif_fix_values 4973 2017-02-22 13:04:09Z antanas 

 Adding full bibliography for 1551207--1551208.cif.
;
_cod_database_code 1551208
_shelx_space_group_comment
;
The symmetry employed for this shelxl refinement is uniquely defined
by the following loop, which should always be used as a source of
symmetry information in preference to the above space-group names.
They are only intended as comments.
;
_shelx_estimated_absorpt_t_min 0.954
_shelx_estimated_absorpt_t_max 0.967
_shelxl_version_number 2013-4

loop_
_space_group_symop_operation_xyz
'x, y, z'
'-x+1/2, y+1/2, -z+1/2'
'-x, -y, -z'
'x-1/2, -y-1/2, z-1/2'

loop_
_atom_site_label
_atom_site_type_symbol
_atom_site_fract_x
_atom_site_fract_y
_atom_site_fract_z
_atom_site_U_iso_or_equiv
_atom_site_adp_type
_atom_site_occupancy
_atom_site_site_symmetry_order
_atom_site_calc_flag
_atom_site_refinement_flags_posn
_atom_site_refinement_flags_adp
Si1 Si 0.27533(3) -0.19413(9) 0.10777(2) 0.03612(16) Uani 1 1 d . .
Si2 Si 0.93153(3) 0.40140(9) 0.14176(3) 0.04049(17) Uani 1 1 d . .
N1 N 0.62292(10) -0.0222(2) 0.09740(7) 0.0379(4) Uani 1 1 d . .
C1 C 0.38179(11) -0.0411(3) 0.12277(8) 0.0332(4) Uani 1 1 d . .
C2 C 0.38341(12) 0.1449(3) 0.16059(9) 0.0386(5) Uani 1 1 d . .
H2 H 0.3298 0.1905 0.1762 0.046 Uiso 1 1 calc R U
C3 C 0.45923(12) 0.2619(3) 0.17556(9) 0.0402(5) Uani 1 1 d . .
H3 H 0.4579 0.3862 0.2010 0.048 Uiso 1 1 calc R U
C4 C 0.53864(12) 0.1965(3) 0.15299(8) 0.0343(4) Uani 1 1 d . .
C5 C 0.53756(11) 0.0122(3) 0.11469(8) 0.0330(4) Uani 1 1 d . .
C6 C 0.46072(11) -0.1056(3) 0.09946(8) 0.0352(4) Uani 1 1 d . .
H6 H 0.4617 -0.2289 0.0735 0.042 Uiso 1 1 calc R U
C7 C 0.81145(12) 0.3427(3) 0.15025(9) 0.0380(5) Uani 1 1 d . .
C8 C 0.76160(13) 0.4754(3) 0.18753(9) 0.0443(5) Uani 1 1 d . .
H8 H 0.7909 0.5906 0.2102 0.053 Uiso 1 1 calc R U
C9 C 0.67206(13) 0.4438(3) 0.19220(9) 0.0438(5) Uani 1 1 d . .
H9 H 0.6404 0.5367 0.2173 0.053 Uiso 1 1 calc R U
C10 C 0.62899(12) 0.2749(3) 0.15987(8) 0.0337(4) Uani 1 1 d . .
C11 C 0.67839(12) 0.1362(3) 0.12424(8) 0.0339(4) Uani 1 1 d . .
C12 C 0.76863(12) 0.1702(3) 0.11899(8) 0.0366(4) Uani 1 1 d . .
H12 H 0.8005 0.0765 0.0943 0.044 Uiso 1 1 calc R U
C13 C 0.64738(13) -0.1915(3) 0.05562(10) 0.0448(5) Uani 1 1 d . .
H13A H 0.7111 -0.1824 0.0510 0.067 Uiso 1 1 calc R U
H13B H 0.6131 -0.1778 0.0131 0.067 Uiso 1 1 calc R U
H13C H 0.6345 -0.3285 0.0745 0.067 Uiso 1 1 calc R U
C14 C 0.28639(14) -0.4062(4) 0.04701(10) 0.0493(5) Uani 1 1 d . .
H14A H 0.2304 -0.4853 0.0396 0.074 Uiso 1 1 calc R U
H14B H 0.3346 -0.5028 0.0631 0.074 Uiso 1 1 calc R U
H14C H 0.3000 -0.3422 0.0065 0.074 Uiso 1 1 calc R U
C15 C 0.25011(16) -0.3155(4) 0.18544(10) 0.0580(6) Uani 1 1 d . .
H15A H 0.1944 -0.3960 0.1782 0.087 Uiso 1 1 calc R U
H15B H 0.2439 -0.2035 0.2171 0.087 Uiso 1 1 calc R U
H15C H 0.2988 -0.4105 0.2016 0.087 Uiso 1 1 calc R U
C16 C 0.18411(13) -0.0081(4) 0.07959(12) 0.0569(6) Uani 1 1 d . .
H16A H 0.1279 -0.0862 0.0716 0.085 Uiso 1 1 calc R U
H16B H 0.1975 0.0603 0.0396 0.085 Uiso 1 1 calc R U
H16C H 0.1788 0.0999 0.1127 0.085 Uiso 1 1 calc R U
C17 C 0.94734(17) 0.6943(4) 0.14203(15) 0.0745(8) Uani 1 1 d . .
H17A H 0.9075 0.7574 0.1069 0.112 Uiso 1 1 calc R U
H17B H 1.0093 0.7271 0.1360 0.112 Uiso 1 1 calc R U
H17C H 0.9335 0.7522 0.1833 0.112 Uiso 1 1 calc R U
C18 C 1.00569(14) 0.2809(4) 0.20872(10) 0.0527(6) Uani 1 1 d . .
H18A H 0.9976 0.1269 0.2081 0.079 Uiso 1 1 calc R U
H18B H 0.9908 0.3374 0.2499 0.079 Uiso 1 1 calc R U
H18C H 1.0678 0.3147 0.2035 0.079 Uiso 1 1 calc R U
C19 C 0.96128(14) 0.2926(4) 0.06376(10) 0.0560(6) Uani 1 1 d . .
H19A H 0.9223 0.3548 0.0280 0.084 Uiso 1 1 calc R U
H19B H 0.9538 0.1385 0.0634 0.084 Uiso 1 1 calc R U
H19C H 1.0234 0.3274 0.0589 0.084 Uiso 1 1 calc R U

loop_
_atom_site_aniso_label
_atom_site_aniso_U_11
_atom_site_aniso_U_22
_atom_site_aniso_U_33
_atom_site_aniso_U_23
_atom_site_aniso_U_13
_atom_site_aniso_U_12
Si1 0.0333(3) 0.0366(3) 0.0391(3) -0.0022(2) 0.0070(2) -0.0022(2)
Si2 0.0334(3) 0.0372(3) 0.0502(3) 0.0094(3) 0.0017(2) -0.0045(3)
N1 0.0330(8) 0.0371(9) 0.0451(9) -0.0103(7) 0.0116(7) -0.0017(8)
C1 0.0324(9) 0.0354(10) 0.0321(9) 0.0004(8) 0.0047(7) 0.0020(9)
C2 0.0327(10) 0.0412(12) 0.0431(10) -0.0061(9) 0.0100(8) 0.0036(9)
C3 0.0397(11) 0.0387(11) 0.0434(11) -0.0126(9) 0.0094(8) 0.0022(9)
C4 0.0358(10) 0.0345(10) 0.0332(9) -0.0024(8) 0.0061(7) -0.0022(9)
C5 0.0318(9) 0.0342(10) 0.0338(9) -0.0026(8) 0.0076(7) 0.0004(9)
C6 0.0375(10) 0.0343(10) 0.0347(9) -0.0051(8) 0.0077(8) -0.0011(9)
C7 0.0342(10) 0.0408(12) 0.0383(10) 0.0057(9) 0.0008(8) -0.0028(9)
C8 0.0421(11) 0.0434(12) 0.0470(11) -0.0071(9) 0.0032(9) -0.0083(10)
C9 0.0450(11) 0.0410(12) 0.0463(11) -0.0109(9) 0.0095(9) -0.0032(10)
C10 0.0344(9) 0.0345(10) 0.0322(9) -0.0017(8) 0.0044(7) -0.0011(9)
C11 0.0356(10) 0.0330(10) 0.0330(9) 0.0001(8) 0.0043(7) -0.0017(9)
C12 0.0335(10) 0.0376(11) 0.0395(10) 0.0026(9) 0.0076(8) 0.0023(9)
C13 0.0443(11) 0.0422(12) 0.0504(11) -0.0117(10) 0.0170(9) -0.0001(10)
C14 0.0551(13) 0.0469(13) 0.0447(11) -0.0071(10) 0.0004(9) -0.0023(11)
C15 0.0639(14) 0.0610(15) 0.0520(13) -0.0013(11) 0.0202(11) -0.0138(13)
C16 0.0375(11) 0.0551(14) 0.0773(15) -0.0053(12) 0.0025(10) 0.0017(11)
C17 0.0554(15) 0.0436(14) 0.126(2) 0.0176(15) 0.0175(14) -0.0061(13)
C18 0.0465(12) 0.0538(14) 0.0554(13) 0.0052(11) -0.0051(10) -0.0066(11)
C19 0.0408(11) 0.0764(17) 0.0512(12) 0.0122(12) 0.0076(9) -0.0011(12)

loop_
_atom_type_symbol
_atom_type_description
_atom_type_scat_dispersion_real
_atom_type_scat_dispersion_imag
_atom_type_scat_source
C C 0.0033 0.0016 'International Tables Vol C Tables 4.2.6.8 and 6.1.1.4'
H H 0.0000 0.0000 'International Tables Vol C Tables 4.2.6.8 and 6.1.1.4'
N N 0.0061 0.0033 'International Tables Vol C Tables 4.2.6.8 and 6.1.1.4'
Si Si 0.0817 0.0704 'International Tables Vol C Tables 4.2.6.8 and 6.1.1.4'

loop_
_geom_angle_atom_site_label_1
_geom_angle_atom_site_label_2
_geom_angle_atom_site_label_3
_geom_angle
C16 Si1 C14 111.02(11)
C16 Si1 C15 108.60(11)
C14 Si1 C15 109.68(11)
C16 Si1 C1 108.65(10)
C14 Si1 C1 110.17(9)
C15 Si1 C1 108.67(9)
C18 Si2 C17 109.78(12)
C18 Si2 C19 108.79(10)
C17 Si2 C19 108.94(12)
C18 Si2 C7 110.91(9)
C17 Si2 C7 108.67(10)
C19 Si2 C7 109.72(9)
C11 N1 C5 108.60(15)
C11 N1 C13 126.34(15)
C5 N1 C13 125.01(16)
C6 C1 C2 118.27(17)
C6 C1 Si1 122.78(14)
C2 C1 Si1 118.93(13)
C3 C2 C1 122.55(16)
C3 C2 H2 118.7
C1 C2 H2 118.7
C2 C3 C4 119.37(17)
C2 C3 H3 120.3
C4 C3 H3 120.3
C3 C4 C5 118.53(17)
C3 C4 C10 134.55(17)
C5 C4 C10 106.92(15)
C6 C5 N1 129.22(16)
C6 C5 C4 122.00(15)
N1 C5 C4 108.78(15)
C5 C6 C1 119.26(17)
C5 C6 H6 120.4
C1 C6 H6 120.4
C12 C7 C8 118.24(17)
C12 C7 Si2 120.92(14)
C8 C7 Si2 120.82(15)
C9 C8 C7 122.51(19)
C9 C8 H8 118.7
C7 C8 H8 118.7
C8 C9 C10 119.20(18)
C8 C9 H9 120.4
C10 C9 H9 120.4
C9 C10 C11 119.10(17)
C9 C10 C4 134.46(17)
C11 C10 C4 106.44(16)
N1 C11 C12 129.25(16)
N1 C11 C10 109.26(15)
C12 C11 C10 121.48(17)
C7 C12 C11 119.41(17)
C7 C12 H12 120.3
C11 C12 H12 120.3
N1 C13 H13A 109.5
N1 C13 H13B 109.5
H13A C13 H13B 109.5
N1 C13 H13C 109.5
H13A C13 H13C 109.5
H13B C13 H13C 109.5
Si1 C14 H14A 109.5
Si1 C14 H14B 109.5
H14A C14 H14B 109.5
Si1 C14 H14C 109.5
H14A C14 H14C 109.5
H14B C14 H14C 109.5
Si1 C15 H15A 109.5
Si1 C15 H15B 109.5
H15A C15 H15B 109.5
Si1 C15 H15C 109.5
H15A C15 H15C 109.5
H15B C15 H15C 109.5
Si1 C16 H16A 109.5
Si1 C16 H16B 109.5
H16A C16 H16B 109.5
Si1 C16 H16C 109.5
H16A C16 H16C 109.5
H16B C16 H16C 109.5
Si2 C17 H17A 109.5
Si2 C17 H17B 109.5
H17A C17 H17B 109.5
Si2 C17 H17C 109.5
H17A C17 H17C 109.5
H17B C17 H17C 109.5
Si2 C18 H18A 109.5
Si2 C18 H18B 109.5
H18A C18 H18B 109.5
Si2 C18 H18C 109.5
H18A C18 H18C 109.5
H18B C18 H18C 109.5
Si2 C19 H19A 109.5
Si2 C19 H19B 109.5
H19A C19 H19B 109.5
Si2 C19 H19C 109.5
H19A C19 H19C 109.5
H19B C19 H19C 109.5

loop_
_geom_bond_atom_site_label_1
_geom_bond_atom_site_label_2
_geom_bond_distance
Si1 C16 1.856(2)
Si1 C14 1.865(2)
Si1 C15 1.870(2)
Si1 C1 1.872(2)
Si2 C18 1.855(2)
Si2 C17 1.865(3)
Si2 C19 1.867(2)
Si2 C7 1.879(2)
N1 C11 1.383(2)
N1 C5 1.394(2)
N1 C13 1.453(2)
C1 C6 1.397(2)
C1 C2 1.414(3)
C2 C3 1.370(3)
C2 H2 0.9500
C3 C4 1.398(2)
C3 H3 0.9500
C4 C5 1.411(3)
C4 C10 1.444(2)
C5 C6 1.386(3)
C6 H6 0.9500
C7 C12 1.392(3)
C7 C8 1.416(3)
C8 C9 1.381(3)
C8 H8 0.9500
C9 C10 1.385(3)
C9 H9 0.9500
C10 C11 1.414(2)
C11 C12 1.396(2)
C12 H12 0.9500
C13 H13A 0.9800
C13 H13B 0.9800
C13 H13C 0.9800
C14 H14A 0.9800
C14 H14B 0.9800
C14 H14C 0.9800
C15 H15A 0.9800
C15 H15B 0.9800
C15 H15C 0.9800
C16 H16A 0.9800
C16 H16B 0.9800
C16 H16C 0.9800
C17 H17A 0.9800
C17 H17B 0.9800
C17 H17C 0.9800
C18 H18A 0.9800
C18 H18B 0.9800
C18 H18C 0.9800
C19 H19A 0.9800
C19 H19B 0.9800
C19 H19C 0.9800
